data_1507704
loop_
_publ_author_name
'Mitsudo, Koichi'
'Shimohara, Shuichi'
'Mizoguchi, Jun'
'Mandai, Hiroki'
'Suga, Seiji'

_publ_section_title
;
 Synthesis of nitrogen-bridged terthiophenes by tandem buchwald-hartwig
 coupling and their properties.
;
_journal_issue 11
_journal_name_full 'Organic letters'
_journal_page_first 2702
_journal_page_last 2705
_journal_paper_doi 10.1021/ol300887t
_journal_volume 14
_journal_year 2012
_chemical_formula_moiety 'C26 H18 N2 O2 S3'
_chemical_formula_sum 'C26 H18 N2 O2 S3'
_chemical_formula_weight 486.60
_chemical_name_systematic
;
N,N'-di(p-anisyl)bis(thienopyrrolo)thiophene
;
_space_group_IT_number 14
_symmetry_cell_setting monoclinic
_symmetry_space_group_name_Hall '-P 2yn'
_symmetry_space_group_name_H-M 'P 1 21/n 1'
_atom_sites_solution_hydrogens geom
_atom_sites_solution_primary direct
_atom_sites_solution_secondary difmap
_cell_angle_alpha 90.00
_cell_angle_beta 92.593(9)
_cell_angle_gamma 90.00
_cell_formula_units_Z 4
_cell_length_a 12.389(5)
_cell_length_b 12.657(5)
_cell_length_c 13.997(6)
_cell_measurement_reflns_used 7523
_cell_measurement_temperature 93.1500
_cell_measurement_theta_max 27.7041
_cell_measurement_theta_min 3.2191
_cell_volume 2192.6(16)
_computing_cell_refinement 'CrystalClear (Rigaku Inc., 2008)'
_computing_data_collection 'CrystalClear (Rigaku Inc., 2008)'
_computing_data_reduction 'CrystalClear (Rigaku Inc., 2008)'
_computing_molecular_graphics 'Yadokari-XG 2009 (Wakita Nemoto et al., 2009)'
_computing_publication_material 'Yadokari-XG 2009 (Wakita,Nemoto et al., 2009)'
_computing_structure_refinement 'SHELXL-97 (Sheldrick, 1997)'
_computing_structure_solution 'SIR2004 (Burla, et al., 2005)'
_diffrn_ambient_temperature 93.1500
_diffrn_detector_area_resol_mean 28.5714
_diffrn_measured_fraction_theta_full 0.983
_diffrn_measured_fraction_theta_max 0.983
_diffrn_measurement_device_type 'Rigaku Saturn724'
_diffrn_measurement_method dtprofit.ref
_diffrn_radiation_monochromator Confocal
_diffrn_radiation_source 'Rotating Anode'
_diffrn_radiation_type MoK\a
_diffrn_radiation_wavelength 0.71075
_diffrn_reflns_av_R_equivalents 0.0437
_diffrn_reflns_av_sigmaI/netI 0.0375
_diffrn_reflns_limit_h_max 15
_diffrn_reflns_limit_h_min -16
_diffrn_reflns_limit_k_max 16
_diffrn_reflns_limit_k_min -16
_diffrn_reflns_limit_l_max 18
_diffrn_reflns_limit_l_min -18
_diffrn_reflns_number 25121
_diffrn_reflns_theta_full 27.70
_diffrn_reflns_theta_max 27.70
_diffrn_reflns_theta_min 3.22
_exptl_absorpt_coefficient_mu 0.367
_exptl_absorpt_correction_T_max 1.0000
_exptl_absorpt_correction_T_min 0.6953
_exptl_absorpt_correction_type multi-scan
_exptl_absorpt_process_details 'REQAB (Rigaku, 1998)'
_exptl_crystal_colour Yellow
_exptl_crystal_density_diffrn 1.474
_exptl_crystal_density_method 'not measured'
_exptl_crystal_description Block
_exptl_crystal_F_000 1008
_exptl_crystal_size_max 0.2700
_exptl_crystal_size_mid 0.2200
_exptl_crystal_size_min 0.1700
_refine_diff_density_max 0.324
_refine_diff_density_min -0.303
_refine_diff_density_rms 0.054
_refine_ls_extinction_method none
_refine_ls_goodness_of_fit_ref 1.047
_refine_ls_hydrogen_treatment constr
_refine_ls_matrix_type full
_refine_ls_number_parameters 300
_refine_ls_number_reflns 5055
_refine_ls_number_restraints 0
_refine_ls_restrained_S_all 1.047
_refine_ls_R_factor_all 0.0396
_refine_ls_R_factor_gt 0.0315
_refine_ls_shift/su_max 0.001
_refine_ls_shift/su_mean 0.000
_refine_ls_structure_factor_coef Fsqd
_refine_ls_weighting_details 'calc w=1/[\s^2^(Fo^2^)+(0.0519P)^2^+0.0000P] where P=(Fo^2^+2Fc^2^)/3'
_refine_ls_weighting_scheme calc
_refine_ls_wR_factor_gt 0.0855
_refine_ls_wR_factor_ref 0.0900
_reflns_number_gt 3967
_reflns_number_total 5055
_reflns_threshold_expression >2sigma(I)
_cod_data_source_file ol300887t_si_001.cif
_cod_data_source_block 2c
_cod_depositor_comments
;
The following automatic conversions were performed:

'_exptl_absorpt_correction_type' value 'Multi-scan' changed to
'multi-scan' according to
/home/saulius/struct/CIF-dictionaries/cif_core.dic dictionary named
'cif_core.dic' version 2.4.1 from 2010-06-29.

Automatic conversion script
Id: cif_fix_values 1715 2011-07-08 13:25:40Z adriana 
;
_cod_original_cell_volume 2192.5(16)
_cod_original_sg_symbol_H-M 'P 21/n'
_cod_database_code 1507704

loop_
_symmetry_equiv_pos_as_xyz
'x, y, z'
'-x+1/2, y+1/2, -z+1/2'
'-x, -y, -z'
'x-1/2, -y-1/2, z-1/2'

loop_
_atom_site_label
_atom_site_type_symbol
_atom_site_fract_x
_atom_site_fract_y
_atom_site_fract_z
_atom_site_U_iso_or_equiv
_atom_site_adp_type
_atom_site_occupancy
_atom_site_symmetry_multiplicity
_atom_site_calc_flag
_atom_site_refinement_flags
S1 S 0.57764(3) 0.25212(3) 0.44704(3) 0.02269(11) Uani 1 1 d .
S2 S 0.39928(3) 0.52487(3) 0.43409(3) 0.01779(10) Uani 1 1 d .
S3 S 0.18086(3) 0.76120(3) 0.38163(3) 0.01990(10) Uani 1 1 d .
C1 C 0.53539(13) 0.12214(12) 0.43423(11) 0.0249(3) Uani 1 1 d .
H1 H 0.5834 0.0638 0.4403 0.030 Uiso 1 1 calc R
C2 C 0.42802(12) 0.11105(11) 0.41485(10) 0.0220(3) Uani 1 1 d .
H2 H 0.3917 0.0454 0.4059 0.026 Uiso 1 1 calc R
C3 C 0.37747(12) 0.21147(11) 0.40980(10) 0.0177(3) Uani 1 1 d .
C4 C 0.44700(12) 0.29637(11) 0.42589(10) 0.0178(3) Uani 1 1 d .
C5 C 0.38430(12) 0.38924(11) 0.41895(10) 0.0167(3) Uani 1 1 d .
C6 C 0.27785(12) 0.35800(10) 0.39717(9) 0.0157(3) Uani 1 1 d .
C7 C 0.20766(11) 0.44730(11) 0.38685(9) 0.0152(3) Uani 1 1 d .
C8 C 0.26291(12) 0.54172(11) 0.40627(9) 0.0163(3) Uani 1 1 d .
C9 C 0.18884(12) 0.62547(11) 0.38941(9) 0.0167(3) Uani 1 1 d .
C10 C 0.09143(11) 0.57963(11) 0.35966(9) 0.0164(3) Uani 1 1 d .
C11 C 0.00966(12) 0.65268(11) 0.33058(10) 0.0187(3) Uani 1 1 d .
H11 H -0.0613 0.6339 0.3081 0.022 Uiso 1 1 calc R
C12 C 0.04688(13) 0.75337(11) 0.33930(11) 0.0209(3) Uani 1 1 d .
H12 H 0.0039 0.8137 0.3238 0.025 Uiso 1 1 calc R
N1 N 0.27272(10) 0.24831(8) 0.39285(8) 0.0161(3) Uani 1 1 d .
C13 C 0.18045(11) 0.18159(10) 0.38511(9) 0.0147(3) Uani 1 1 d .
C14 C 0.18179(12) 0.09514(10) 0.32378(9) 0.0177(3) Uani 1 1 d .
H14 H 0.2438 0.0814 0.2882 0.021 Uiso 1 1 calc R
C15 C 0.09334(12) 0.02953(10) 0.31472(10) 0.0183(3) Uani 1 1 d .
H15 H 0.0948 -0.0301 0.2735 0.022 Uiso 1 1 calc R
C16 C 0.00149(12) 0.05027(10) 0.36588(10) 0.0167(3) Uani 1 1 d .
C17 C 0.00093(12) 0.13553(10) 0.42889(9) 0.0171(3) Uani 1 1 d .
H17 H -0.0608 0.1493 0.4648 0.021 Uiso 1 1 calc R
C18 C 0.09125(12) 0.20008(10) 0.43871(9) 0.0165(3) Uani 1 1 d .
H18 H 0.0919 0.2574 0.4826 0.020 Uiso 1 1 calc R
O1 O -0.08387(8) -0.01642(8) 0.34825(7) 0.0222(2) Uani 1 1 d .
C19 C -0.18153(13) 0.00451(12) 0.39599(12) 0.0257(4) Uani 1 1 d .
H19 H -0.1671 0.0010 0.4653 0.039 Uiso 1 1 calc R
H19A H -0.2362 -0.0483 0.3768 0.039 Uiso 1 1 calc R
H19B H -0.2081 0.0751 0.3785 0.039 Uiso 1 1 calc R
N2 N 0.10106(10) 0.47032(9) 0.35871(8) 0.0162(3) Uani 1 1 d .
C20 C 0.01908(11) 0.40178(10) 0.32059(10) 0.0156(3) Uani 1 1 d .
C21 C 0.03828(12) 0.33803(11) 0.24270(10) 0.0174(3) Uani 1 1 d .
H21 H 0.1063 0.3407 0.2140 0.021 Uiso 1 1 calc R
C22 C -0.04169(12) 0.27031(11) 0.20650(10) 0.0184(3) Uani 1 1 d .
H22 H -0.0284 0.2259 0.1536 0.022 Uiso 1 1 calc R
C23 C -0.14169(12) 0.26798(11) 0.24841(10) 0.0176(3) Uani 1 1 d .
C24 C -0.16186(12) 0.33497(11) 0.32454(10) 0.0193(3) Uani 1 1 d .
H24 H -0.2311 0.3355 0.3511 0.023 Uiso 1 1 calc R
C25 C -0.08139(12) 0.40041(11) 0.36123(10) 0.0176(3) Uani 1 1 d .
H25 H -0.0945 0.4446 0.4143 0.021 Uiso 1 1 calc R
O2 O -0.22425(8) 0.20210(8) 0.22055(7) 0.0249(3) Uani 1 1 d .
C26 C -0.20183(14) 0.12675(15) 0.14821(12) 0.0388(5) Uani 1 1 d .
H26 H -0.1865 0.1638 0.0889 0.058 Uiso 1 1 calc R
H26A H -0.2646 0.0805 0.1370 0.058 Uiso 1 1 calc R
H26B H -0.1390 0.0842 0.1691 0.058 Uiso 1 1 calc R

loop_
_atom_site_aniso_label
_atom_site_aniso_U_11
_atom_site_aniso_U_22
_atom_site_aniso_U_33
_atom_site_aniso_U_23
_atom_site_aniso_U_13
_atom_site_aniso_U_12
S1 0.0139(2) 0.02409(19) 0.0301(2) 0.00445(15) 0.00087(16) 0.00231(14)
S2 0.0149(2) 0.01643(17) 0.02173(19) 0.00067(13) -0.00267(15) -0.00264(13)
S3 0.0203(2) 0.01342(17) 0.0262(2) -0.00193(13) 0.00314(16) -0.00046(14)
C1 0.0219(9) 0.0208(7) 0.0322(9) 0.0051(6) 0.0038(7) 0.0056(6)
C2 0.0204(9) 0.0182(7) 0.0274(8) 0.0035(6) 0.0023(7) 0.0026(6)
C3 0.0167(8) 0.0181(7) 0.0184(7) 0.0022(5) 0.0028(6) 0.0008(6)
C4 0.0132(8) 0.0208(7) 0.0194(7) 0.0030(5) 0.0013(6) 0.0002(6)
C5 0.0160(8) 0.0177(7) 0.0164(7) 0.0020(5) 0.0007(6) -0.0023(6)
C6 0.0160(8) 0.0150(6) 0.0159(7) 0.0007(5) 0.0002(6) -0.0011(5)
C7 0.0129(7) 0.0171(6) 0.0154(7) 0.0014(5) -0.0001(5) -0.0009(5)
C8 0.0152(8) 0.0176(6) 0.0161(7) -0.0002(5) 0.0000(6) -0.0020(5)
C9 0.0193(8) 0.0144(6) 0.0164(7) -0.0002(5) 0.0023(6) -0.0007(5)
C10 0.0168(8) 0.0147(6) 0.0179(7) -0.0006(5) 0.0029(6) -0.0003(5)
C11 0.0152(8) 0.0191(7) 0.0219(7) 0.0006(6) 0.0019(6) 0.0015(6)
C12 0.0182(8) 0.0189(7) 0.0256(8) -0.0001(6) 0.0029(6) 0.0037(6)
N1 0.0137(7) 0.0144(6) 0.0202(6) 0.0015(4) 0.0000(5) 0.0007(4)
C13 0.0146(8) 0.0136(6) 0.0156(7) 0.0037(5) -0.0015(6) -0.0011(5)
C14 0.0194(8) 0.0165(6) 0.0174(7) 0.0016(5) 0.0038(6) 0.0019(6)
C15 0.0228(9) 0.0139(6) 0.0182(7) -0.0001(5) 0.0011(6) 0.0000(6)
C16 0.0163(8) 0.0142(6) 0.0195(7) 0.0046(5) -0.0026(6) -0.0011(5)
C17 0.0159(8) 0.0168(6) 0.0187(7) 0.0029(5) 0.0021(6) 0.0023(6)
C18 0.0200(8) 0.0132(6) 0.0161(7) 0.0002(5) -0.0002(6) 0.0012(5)
O1 0.0163(6) 0.0188(5) 0.0315(6) -0.0033(4) 0.0005(5) -0.0030(4)
C19 0.0157(9) 0.0252(8) 0.0363(9) 0.0027(7) 0.0013(7) -0.0026(6)
N2 0.0129(7) 0.0135(6) 0.0221(6) 0.0001(4) -0.0017(5) 0.0007(5)
C20 0.0131(8) 0.0139(6) 0.0196(7) 0.0032(5) -0.0025(6) -0.0002(5)
C21 0.0138(8) 0.0193(7) 0.0191(7) 0.0017(5) 0.0021(6) -0.0003(6)
C22 0.0161(8) 0.0221(7) 0.0171(7) -0.0020(6) 0.0005(6) -0.0007(6)
C23 0.0128(8) 0.0199(7) 0.0195(7) 0.0016(5) -0.0034(6) -0.0025(5)
C24 0.0122(8) 0.0220(7) 0.0239(8) 0.0014(6) 0.0031(6) 0.0017(6)
C25 0.0167(8) 0.0160(6) 0.0202(7) 0.0003(5) 0.0018(6) 0.0025(5)
O2 0.0151(6) 0.0315(6) 0.0280(6) -0.0092(5) 0.0021(5) -0.0073(4)
C26 0.0258(10) 0.0516(11) 0.0392(10) -0.0260(9) 0.0042(8) -0.0150(8)

loop_
_atom_type_symbol
_atom_type_description
_atom_type_scat_dispersion_real
_atom_type_scat_dispersion_imag
_atom_type_scat_source
C C 0.0033 0.0016 'International Tables Vol C Tables 4.2.6.8 and 6.1.1.4'
H H 0.0000 0.0000 'International Tables Vol C Tables 4.2.6.8 and 6.1.1.4'
N N 0.0061 0.0033 'International Tables Vol C Tables 4.2.6.8 and 6.1.1.4'
O O 0.0106 0.0060 'International Tables Vol C Tables 4.2.6.8 and 6.1.1.4'
S S 0.1246 0.1234 'International Tables Vol C Tables 4.2.6.8 and 6.1.1.4'

loop_
_geom_angle_atom_site_label_1
_geom_angle_atom_site_label_2
_geom_angle_atom_site_label_3
_geom_angle
C4 S1 C1 90.79(7)
C8 S2 C5 89.80(7)
C9 S3 C12 90.91(7)
C2 C1 S1 114.14(12)
C2 C1 H1 122.9
S1 C1 H1 122.9
C1 C2 C3 110.19(14)
C1 C2 H2 124.9
C3 C2 H2 124.9
N1 C3 C4 109.61(13)
N1 C3 C2 135.79(14)
C4 C3 C2 114.60(14)
C3 C4 C5 107.34(14)
C3 C4 S1 110.28(11)
C5 C4 S1 142.38(12)
C6 C5 C4 106.90(13)
C6 C5 S2 113.61(11)
C4 C5 S2 139.41(12)
N1 C6 C5 109.44(12)
N1 C6 C7 139.33(13)
C5 C6 C7 111.23(12)
N2 C7 C8 109.03(12)
N2 C7 C6 139.40(13)
C8 C7 C6 111.47(13)
C7 C8 C9 107.45(13)
C7 C8 S2 113.77(11)
C9 C8 S2 138.54(11)
C10 C9 C8 106.61(12)
C10 C9 S3 110.58(11)
C8 C9 S3 142.38(12)
C9 C10 N2 110.24(12)
C9 C10 C11 114.48(13)
N2 C10 C11 135.04(13)
C12 C11 C10 110.53(14)
C12 C11 H11 124.7
C10 C11 H11 124.7
C11 C12 S3 113.49(12)
C11 C12 H12 123.3
S3 C12 H12 123.3
C3 N1 C6 106.69(11)
C3 N1 C13 123.74(12)
C6 N1 C13 129.14(12)
C18 C13 C14 119.99(13)
C18 C13 N1 121.16(12)
C14 C13 N1 118.83(12)
C15 C14 C13 119.98(13)
C15 C14 H14 120.0
C13 C14 H14 120.0
C14 C15 C16 120.22(13)
C14 C15 H15 119.9
C16 C15 H15 119.9
O1 C16 C17 124.50(13)
O1 C16 C15 115.67(12)
C17 C16 C15 119.83(13)
C18 C17 C16 119.44(13)
C18 C17 H17 120.3
C16 C17 H17 120.3
C13 C18 C17 120.47(13)
C13 C18 H18 119.8
C17 C18 H18 119.8
C16 O1 C19 117.66(11)
O1 C19 H19 109.5
O1 C19 H19A 109.5
H19 C19 H19A 109.5
O1 C19 H19B 109.5
H19 C19 H19B 109.5
H19A C19 H19B 109.5
C10 N2 C7 106.66(11)
C10 N2 C20 123.46(12)
C7 N2 C20 129.15(11)
C21 C20 C25 120.19(13)
C21 C20 N2 120.38(12)
C25 C20 N2 119.42(12)
C20 C21 C22 120.11(13)
C20 C21 H21 119.9
C22 C21 H21 119.9
C21 C22 C23 119.49(13)
C21 C22 H22 120.3
C23 C22 H22 120.3
O2 C23 C24 115.66(13)
O2 C23 C22 124.19(13)
C24 C23 C22 120.15(13)
C25 C24 C23 119.95(13)
C25 C24 H24 120.0
C23 C24 H24 120.0
C24 C25 C20 120.04(13)
C24 C25 H25 120.0
C20 C25 H25 120.0
C23 O2 C26 116.37(11)
O2 C26 H26 109.5
O2 C26 H26A 109.5
H26 C26 H26A 109.5
O2 C26 H26B 109.5
H26 C26 H26B 109.5
H26A C26 H26B 109.5

loop_
_geom_bond_atom_site_label_1
_geom_bond_atom_site_label_2
_geom_bond_distance
S1 C4 1.7255(17)
S1 C1 1.7333(17)
S2 C8 1.7297(17)
S2 C5 1.7385(16)
S3 C9 1.7240(15)
S3 C12 1.7398(18)
C1 C2 1.353(2)
C1 H1 0.9500
C2 C3 1.417(2)
C2 H2 0.9500
C3 N1 1.389(2)
C3 C4 1.389(2)
C4 C5 1.410(2)
C5 C6 1.397(2)
C6 N1 1.3909(17)
C6 C7 1.4294(19)
C7 N2 1.3918(19)
C7 C8 1.3978(19)
C8 C9 1.4149(19)
C9 C10 1.386(2)
C10 N2 1.3888(18)
C10 C11 1.4176(19)
C11 C12 1.359(2)
C11 H11 0.9500
C12 H12 0.9500
N1 C13 1.4215(18)
C13 C18 1.383(2)
C13 C14 1.3913(19)
C14 C15 1.376(2)
C14 H14 0.9500
C15 C16 1.397(2)
C15 H15 0.9500
C16 O1 1.3668(17)
C16 C17 1.3939(19)
C17 C18 1.387(2)
C17 H17 0.9500
C18 H18 0.9500
O1 C19 1.4330(19)
C19 H19 0.9800
C19 H19A 0.9800
C19 H19B 0.9800
N2 C20 1.4213(18)
C20 C21 1.3855(19)
C20 C25 1.392(2)
C21 C22 1.388(2)
C21 H21 0.9500
C22 C23 1.395(2)
C22 H22 0.9500
C23 O2 1.3628(17)
C23 C24 1.393(2)
C24 C25 1.377(2)
C24 H24 0.9500
C25 H25 0.9500
O2 C26 1.4275(18)
C26 H26 0.9800
C26 H26A 0.9800
C26 H26B 0.9800

loop_
_geom_torsion_atom_site_label_1
_geom_torsion_atom_site_label_2
_geom_torsion_atom_site_label_3
_geom_torsion_atom_site_label_4
_geom_torsion
C4 S1 C1 C2 0.02(12)
S1 C1 C2 C3 0.17(17)
C1 C2 C3 N1 -179.90(15)
C1 C2 C3 C4 -0.34(18)
N1 C3 C4 C5 0.04(16)
C2 C3 C4 C5 -179.64(12)
N1 C3 C4 S1 -179.97(9)
C2 C3 C4 S1 0.35(16)
C1 S1 C4 C3 -0.21(11)
C1 S1 C4 C5 179.77(18)
C3 C4 C5 C6 -0.92(16)
S1 C4 C5 C6 179.10(14)
C3 C4 C5 S2 175.49(13)
S1 C4 C5 S2 -4.5(3)
C8 S2 C5 C6 -2.35(11)
C8 S2 C5 C4 -178.60(17)
C4 C5 C6 N1 1.48(15)
S2 C5 C6 N1 -175.98(9)
C4 C5 C6 C7 -178.95(11)
S2 C5 C6 C7 3.59(15)
N1 C6 C7 N2 -7.9(3)
C5 C6 C7 N2 172.72(15)
N1 C6 C7 C8 176.20(15)
C5 C6 C7 C8 -3.18(16)
N2 C7 C8 C9 -0.22(15)
C6 C7 C8 C9 176.96(11)
N2 C7 C8 S2 -175.71(9)
C6 C7 C8 S2 1.47(15)
C5 S2 C8 C7 0.46(10)
C5 S2 C8 C9 -173.04(16)
C7 C8 C9 C10 -0.45(15)
S2 C8 C9 C10 173.31(12)
C7 C8 C9 S3 -171.51(13)
S2 C8 C9 S3 2.2(3)
C12 S3 C9 C10 0.31(10)
C12 S3 C9 C8 171.16(17)
C8 C9 C10 N2 0.98(15)
S3 C9 C10 N2 175.16(9)
C8 C9 C10 C11 -174.29(12)
S3 C9 C10 C11 -0.10(14)
C9 C10 C11 C12 -0.24(17)
N2 C10 C11 C12 -173.95(14)
C10 C11 C12 S3 0.49(16)
C9 S3 C12 C11 -0.47(12)
C4 C3 N1 C6 0.86(15)
C2 C3 N1 C6 -179.56(16)
C4 C3 N1 C13 -172.23(12)
C2 C3 N1 C13 7.4(2)
C5 C6 N1 C3 -1.45(14)
C7 C6 N1 C3 179.17(16)
C5 C6 N1 C13 171.14(13)
C7 C6 N1 C13 -8.2(3)
C3 N1 C13 C18 128.16(14)
C6 N1 C13 C18 -43.3(2)
C3 N1 C13 C14 -50.47(18)
C6 N1 C13 C14 138.08(14)
C18 C13 C14 C15 1.6(2)
N1 C13 C14 C15 -179.77(12)
C13 C14 C15 C16 0.9(2)
C14 C15 C16 O1 176.82(12)
C14 C15 C16 C17 -2.3(2)
O1 C16 C17 C18 -177.87(12)
C15 C16 C17 C18 1.2(2)
C14 C13 C18 C17 -2.7(2)
N1 C13 C18 C17 178.66(12)
C16 C17 C18 C13 1.3(2)
C17 C16 O1 C19 1.71(19)
C15 C16 O1 C19 -177.37(12)
C9 C10 N2 C7 -1.11(14)
C11 C10 N2 C7 172.78(15)
C9 C10 N2 C20 -172.13(12)
C11 C10 N2 C20 1.8(2)
C8 C7 N2 C10 0.81(14)
C6 C7 N2 C10 -175.16(16)
C8 C7 N2 C20 171.14(12)
C6 C7 N2 C20 -4.8(3)
C10 N2 C20 C21 117.00(15)
C7 N2 C20 C21 -51.88(19)
C10 N2 C20 C25 -62.00(18)
C7 N2 C20 C25 129.12(14)
C25 C20 C21 C22 -1.8(2)
N2 C20 C21 C22 179.22(12)
C20 C21 C22 C23 0.8(2)
C21 C22 C23 O2 -177.72(13)
C21 C22 C23 C24 1.5(2)
O2 C23 C24 C25 176.49(12)
C22 C23 C24 C25 -2.8(2)
C23 C24 C25 C20 1.8(2)
C21 C20 C25 C24 0.5(2)
N2 C20 C25 C24 179.50(12)
C24 C23 O2 C26 -174.81(14)
C22 C23 O2 C26 4.5(2)

loop_
_cod_related_entry_id
_cod_related_entry_database
_cod_related_entry_code
1 ChemSpider 30651899
